data_9017062
loop_
_publ_author_name
'Nagashima, M.'
'Armbruster, T.'
'Kolitsch, U.'
'Pettke, T.'

_publ_section_title
;
 The relation between Li <-> Na substitution and hydrogen bonding in five-periodic
 single-chain silicates nambulite and marsturite: A single-crystal X-ray study
;
_journal_name_full 'American Mineralogist'
_journal_page_first 1462
_journal_page_last 1470
_journal_volume 99
_journal_year 2014
_chemical_compound_source 'Gozaisho mine, Iwaki, Japan'
_chemical_formula_sum 'Ca0.05 H Li0.821 Mg0.26 Mn3.69 Na0.179 O15 Si5'
_chemical_name_mineral Nambulite
_space_group_IT_number 2
_space_group_name_Hall '-P 1'
_space_group_name_H-M_alt 'P -1'
_symmetry_space_group_name_H-M 'P -1'
_cell_angle_alpha 93.057
_cell_angle_beta 95.147
_cell_angle_gamma 106.240
_cell_length_a 7.5372
_cell_length_b 11.7267
_cell_length_c 6.7078
_cell_formula_units_Z 2
_cell_volume 565.017
_database_code_amcsd 0020223
_exptl_crystal_density_diffrn 3.540
_cod_data_source_file inputs/fixed/downloads/05/05783.cif
_cod_data_source_block 05783
_cod_original_formula_sum '(Na.179 Li.821) Mn3.69 Mg.26 Ca.05 Si5 O15 H'
_cod_database_code 9017062

loop_
_space_group_symop_operation_xyz
x,y,z
-x,-y,-z

loop_
_atom_site_aniso_label
_atom_site_aniso_U_11
_atom_site_aniso_U_22
_atom_site_aniso_U_33
_atom_site_aniso_U_12
_atom_site_aniso_U_13
_atom_site_aniso_U_23
NaM5 0.04300 0.05800 0.04500 0.03000 0.02960 0.02170
LiM5 0.04300 0.05800 0.04500 0.03000 0.02960 0.02170
MnM1 0.00884 0.00998 0.00884 0.00150 0.00118 0.00067
MnM2 0.00988 0.00879 0.00908 0.00231 0.00179 0.00018
MnM3 0.00901 0.00867 0.01043 0.00235 0.00100 0.00049
MgM3 0.00901 0.00867 0.01043 0.00235 0.00100 0.00049
MnM4 0.00960 0.01167 0.01110 0.00033 -0.00033 -0.00033
CaM4 0.00960 0.01167 0.01110 0.00033 -0.00033 -0.00033
Si1 0.00680 0.00580 0.00664 0.00153 0.00002 0.00030
Si2 0.00690 0.00620 0.00600 0.00096 0.00016 0.00066
Si3 0.00600 0.00660 0.00730 0.00151 0.00075 0.00131
Si4 0.00680 0.00610 0.00720 0.00126 0.00038 0.00060
Si5 0.00620 0.00720 0.00669 0.00233 0.00052 0.00023
O1 0.01280 0.01250 0.00800 0.00060 0.00160 0.00170
O2 0.00840 0.01110 0.00790 0.00370 0.00000 0.00070
O3 0.01110 0.00610 0.01280 0.00060 -0.00130 0.00060
O4 0.00890 0.00990 0.00840 0.00310 -0.00050 0.00110
O5 0.01290 0.01130 0.00760 0.00320 0.00120 -0.00100
O6 0.00780 0.01340 0.01250 0.00120 0.00200 0.00630
O7 0.01100 0.01370 0.01520 0.00610 0.00240 0.00130
O8 0.00900 0.01280 0.00810 0.00220 -0.00130 0.00170
O9 0.01510 0.00610 0.01300 -0.00140 -0.00350 0.00150
O10 0.00850 0.01060 0.01020 0.00370 0.00020 0.00200
O11 0.02440 0.00920 0.00910 0.00230 0.00320 -0.00080
O12 0.00740 0.01380 0.01330 0.00300 0.00230 0.00510
O13 0.00790 0.00870 0.01320 0.00330 0.00280 0.00050
O14 0.01040 0.01060 0.00900 0.00350 -0.00090 0.00190
O15 0.01110 0.01150 0.01210 0.00580 -0.00150 -0.00310

loop_
_atom_site_label
_atom_site_fract_x
_atom_site_fract_y
_atom_site_fract_z
_atom_site_occupancy
_atom_site_U_iso_or_equiv
NaM5 0.66650 0.12020 0.34880 0.17900 0.04320
LiM5 0.66650 0.12020 0.34880 0.82100 0.04320
MnM1 0.59473 0.65395 0.06110 1.00000 0.00945
MnM2 0.81507 0.94164 0.12933 1.00000 0.00930
MnM3 0.03828 0.23486 0.17946 0.74000 0.00942
MgM3 0.03828 0.23486 0.17946 0.26000 0.00942
MnM4 0.24670 0.51372 0.26589 0.95000 0.01148
CaM4 0.24670 0.51372 0.26589 0.05000 0.01148
Si1 0.27910 0.05960 0.35814 1.00000 0.00649
Si2 0.47395 0.32678 0.42779 1.00000 0.00658
Si3 0.81858 0.45512 0.22094 1.00000 0.00666
Si4 0.00911 0.72515 0.30072 1.00000 0.00685
Si5 0.35079 0.85358 0.11427 1.00000 0.00665
O1 0.20002 0.00859 0.56108 1.00000 0.01170
O2 0.12134 0.06896 0.18570 1.00000 0.00900
O3 0.44631 0.18254 0.41720 1.00000 0.01050
O4 0.32764 0.34914 0.25387 1.00000 0.00910
O5 0.53014 0.61611 0.35240 1.00000 0.01070
O6 0.69321 0.38359 0.38780 1.00000 0.01140
O7 0.97941 0.39692 0.17340 1.00000 0.01270
O8 0.67970 0.46980 0.03350 1.00000 0.01030
O9 0.93241 0.58563 0.33680 1.00000 0.01260
O10 0.88200 0.76755 0.13040 1.00000 0.00960
O11 -0.02270 0.20339 0.48250 1.00000 0.01470
O12 0.21798 0.74572 0.22990 1.00000 0.01130
O13 0.53802 0.82382 0.07060 1.00000 0.00970
O14 0.76642 0.12076 0.08387 1.00000 0.01000
O15 0.39871 0.97295 0.27330 1.00000 0.01140
H11 -0.10700 0.12420 0.49400 1.00000 0.05000

loop_
_cod_related_entry_id
_cod_related_entry_database
_cod_related_entry_code
1 AMCSD 0020223
